data_4509824
loop_
_publ_author_name
'Garc\'ia, Marcos D.'
'Blanco, V\'ictor'
'Platas-Iglesias, Carlos'
'Peinador, Carlos'
'Quintela, Jos\'e M.'

_publ_section_title
;
 Interplay between Halogen/Hydrogen Bonding and Electrostatic Interactions
 in 1,1&#x2032;-Bis(4-iodobenzyl)-4,4&#x2032;-bipyridine-1,1&#x2032;-diium
 Salts
;
_journal_issue 12
_journal_name_full 'Crystal Growth &amp; Design'
_journal_page_first 5009
_journal_paper_doi 10.1021/cg901175e
_journal_volume 9
_journal_year 2009
_chemical_formula_sum 'C24 H24 Cl2 I2 N2 O2'
_chemical_formula_weight 697.15
_chemical_name_systematic
;
 ?
;
_space_group_IT_number 14
_symmetry_cell_setting monoclinic
_symmetry_space_group_name_Hall '-P 2ybc'
_symmetry_space_group_name_H-M 'P 1 21/c 1'
_atom_sites_solution_hydrogens geom
_atom_sites_solution_primary direct
_atom_sites_solution_secondary difmap
_audit_creation_method SHELXL-97
_cell_angle_alpha 90.00
_cell_angle_beta 116.1930(10)
_cell_angle_gamma 90.00
_cell_formula_units_Z 2
_cell_length_a 9.0698(3)
_cell_length_b 17.7322(5)
_cell_length_c 8.5588(2)
_cell_measurement_reflns_used 6804
_cell_measurement_temperature 293(2)
_cell_measurement_theta_max 56.650
_cell_measurement_theta_min 5.506
_cell_volume 1235.14(6)
_computing_cell_refinement 'SAINT V7.12A (Bruker Nonius 2004) in Apex2 suite'
_computing_data_collection 'Apex2  V.1.0-27 (Bruker Nonius, 2005)'
_computing_data_reduction 'SAINT and XPREP Version 6.14 COPYRIGHT(c) 2003 Bruker-AXS'
_computing_structure_refinement 'SHELXL-97 (Sheldrick, 2008)'
_computing_structure_solution 'SHELXL-97 (Sheldrick, 2008)'
_diffrn_ambient_temperature 293(2)
_diffrn_measured_fraction_theta_full 0.992
_diffrn_measured_fraction_theta_max 0.992
_diffrn_measurement_device_type 'Bruker X8 Apex'
_diffrn_measurement_method 'Omega scans + Phi scans'
_diffrn_radiation_monochromator graphite
_diffrn_radiation_source 'fine-focus sealed tube'
_diffrn_radiation_type MoK\a
_diffrn_radiation_wavelength 0.71073
_diffrn_reflns_av_R_equivalents 0.0189
_diffrn_reflns_av_sigmaI/netI 0.0166
_diffrn_reflns_limit_h_max 12
_diffrn_reflns_limit_h_min -12
_diffrn_reflns_limit_k_max 22
_diffrn_reflns_limit_k_min -23
_diffrn_reflns_limit_l_max 11
_diffrn_reflns_limit_l_min -11
_diffrn_reflns_number 12612
_diffrn_reflns_theta_full 28.33
_diffrn_reflns_theta_max 28.33
_diffrn_reflns_theta_min 2.75
_exptl_absorpt_coefficient_mu 2.787
_exptl_absorpt_correction_T_max 0.7680
_exptl_absorpt_correction_T_min 0.4787
_exptl_absorpt_correction_type multi-scan
_exptl_crystal_colour yellow
_exptl_crystal_density_diffrn 1.875
_exptl_crystal_density_method 'not measured'
_exptl_crystal_description prism
_exptl_crystal_F_000 676
_exptl_crystal_size_max 0.31
_exptl_crystal_size_mid 0.14
_exptl_crystal_size_min 0.10
_refine_diff_density_max 1.911
_refine_diff_density_min -2.098
_refine_diff_density_rms 0.116
_refine_ls_extinction_method none
_refine_ls_goodness_of_fit_ref 1.071
_refine_ls_hydrogen_treatment mixed
_refine_ls_matrix_type full
_refine_ls_number_parameters 141
_refine_ls_number_reflns 3063
_refine_ls_number_restraints 31
_refine_ls_restrained_S_all 1.066
_refine_ls_R_factor_all 0.0364
_refine_ls_R_factor_gt 0.0330
_refine_ls_shift/su_max 0.001
_refine_ls_shift/su_mean 0.000
_refine_ls_structure_factor_coef Fsqd
_refine_ls_weighting_details 'calc w=1/[\s^2^(Fo^2^)+(0.0236P)^2^+4.9910P] where P=(Fo^2^+2Fc^2^)/3'
_refine_ls_weighting_scheme calc
_refine_ls_wR_factor_gt 0.0736
_refine_ls_wR_factor_ref 0.0758
_reflns_number_gt 2808
_reflns_number_total 3063
_reflns_threshold_expression >2\s(I)
_cod_data_source_file cg901175esup1.cif
_cod_data_source_block 0936016_b1_1s
_cod_depositor_comments
;
The following automatic conversions were performed:

'_symmetry_cell_setting' value 'Monoclinic' changed to 'monoclinic'
according to /home/saulius/struct/CIF-dictionaries/cif_core.dic
dictionary named 'cif_core.dic' version 2.4.2 from 2011-04-26.

Automatic conversion script
Id: cif_fix_values 1891 2012-01-12 08:04:46Z andrius 
;
_cod_original_sg_symbol_H-M P2(1)/c
_cod_database_code 4509824

loop_
_symmetry_equiv_pos_as_xyz
'x, y, z'
'-x, y+1/2, -z+1/2'
'-x, -y, -z'
'x, -y-1/2, z-1/2'

loop_
_atom_site_label
_atom_site_type_symbol
_atom_site_fract_x
_atom_site_fract_y
_atom_site_fract_z
_atom_site_U_iso_or_equiv
_atom_site_adp_type
_atom_site_occupancy
_atom_site_symmetry_multiplicity
_atom_site_calc_flag
_atom_site_refinement_flags
C5 C 0.4293(3) 0.83473(17) 0.7185(4) 0.0149(5) Uani 1 1 d .
H5 H 0.5376 0.8223 0.7459 0.018 Uiso 1 1 calc R
C6 C 0.3940(3) 0.90327(17) 0.7720(4) 0.0155(5) Uani 1 1 d .
H6 H 0.4784 0.9364 0.8371 0.019 Uiso 1 1 calc R
C4 C 0.3036(3) 0.78428(16) 0.6240(4) 0.0144(5) Uani 1 1 d .
C3 C 0.1409(4) 0.80430(17) 0.5789(4) 0.0170(5) Uani 1 1 d .
H3 H 0.0564 0.7713 0.5137 0.020 Uiso 1 1 calc R
C2 C 0.1046(4) 0.87305(18) 0.6306(4) 0.0179(6) Uani 1 1 d .
H2 H -0.0039 0.8862 0.6006 0.021 Uiso 1 1 calc R
C7 C 0.3412(4) 0.70973(17) 0.5650(4) 0.0180(6) Uani 1 1 d .
H7A H 0.2459 0.6935 0.4612 0.022 Uiso 1 1 calc R
H7B H 0.4314 0.7164 0.5344 0.022 Uiso 1 1 calc R
C12 C 0.54753(19) 0.64298(11) 0.8239(3) 0.0315(8) Uani 1 1 d GU
H12 H 0.6261 0.6775 0.8272 0.038 Uiso 1 1 calc R
N1 N 0.3853(2) 0.65027(9) 0.6995(2) 0.0140(4) Uani 1 1 d GU
C8 C 0.26785(17) 0.59874(12) 0.6946(3) 0.0361(9) Uani 1 1 d GU
H8 H 0.1593 0.6036 0.6114 0.043 Uiso 1 1 calc R
C9 C 0.3126(2) 0.53992(12) 0.8141(3) 0.0392(10) Uani 1 1 d GU
H9 H 0.2340 0.5054 0.8108 0.047 Uiso 1 1 calc R
C10 C 0.4748(2) 0.53263(10) 0.9385(2) 0.0127(5) Uani 1 1 d G
Cl1 Cl -0.12350(8) 0.64177(4) 0.38791(9) 0.01764(14) Uani 1 1 d .
O1 O 0.7209(3) 0.77077(17) 1.1101(4) 0.0319(6) Uani 1 1 d .
H1A H 0.779(6) 0.741(3) 1.180(7) 0.045(14) Uiso 1 1 d .
H1B H 0.770(6) 0.791(3) 1.063(6) 0.040(13) Uiso 1 1 d .
I1 I 0.17910(3) 1.022622(13) 0.82282(3) 0.03090(9) Uani 1 1 d .
C11 C 0.59228(17) 0.58416(12) 0.9434(3) 0.0315(8) Uani 1 1 d GU
H11 H 0.7008 0.5793 1.0267 0.038 Uiso 1 1 calc R
C1 C 0.2319(4) 0.92232(17) 0.7279(4) 0.0164(5) Uani 1 1 d .

loop_
_atom_site_aniso_label
_atom_site_aniso_U_11
_atom_site_aniso_U_22
_atom_site_aniso_U_33
_atom_site_aniso_U_23
_atom_site_aniso_U_13
_atom_site_aniso_U_12
C5 0.0150(12) 0.0161(14) 0.0147(12) 0.0048(10) 0.0075(10) 0.0011(10)
C6 0.0174(13) 0.0131(13) 0.0153(12) 0.0020(10) 0.0065(10) -0.0028(10)
C4 0.0206(13) 0.0114(13) 0.0117(11) 0.0017(10) 0.0077(10) 0.0027(10)
C3 0.0170(13) 0.0157(14) 0.0156(12) -0.0016(11) 0.0048(10) -0.0020(11)
C2 0.0146(12) 0.0170(15) 0.0195(13) 0.0004(11) 0.0053(11) 0.0017(11)
C7 0.0266(15) 0.0135(14) 0.0133(12) 0.0020(11) 0.0081(11) 0.0052(11)
C12 0.0186(15) 0.0303(19) 0.0371(19) 0.0184(16) 0.0045(14) -0.0034(13)
N1 0.0172(11) 0.0106(11) 0.0141(10) -0.0016(9) 0.0069(9) 0.0023(9)
C8 0.0183(15) 0.030(2) 0.041(2) 0.0192(17) -0.0041(14) -0.0038(13)
C9 0.0157(15) 0.033(2) 0.049(2) 0.0236(18) -0.0045(15) -0.0067(14)
C10 0.0127(11) 0.0114(13) 0.0131(11) -0.0025(10) 0.0047(10) 0.0011(10)
Cl1 0.0151(3) 0.0164(3) 0.0192(3) 0.0015(3) 0.0056(2) -0.0013(2)
O1 0.0336(14) 0.0287(14) 0.0392(15) 0.0168(12) 0.0214(12) 0.0108(11)
I1 0.02808(12) 0.01739(12) 0.04024(14) -0.01124(9) 0.00869(10) 0.00560(8)
C11 0.0152(14) 0.033(2) 0.0354(18) 0.0168(16) 0.0016(13) -0.0043(13)
C1 0.0216(14) 0.0109(13) 0.0169(12) 0.0007(10) 0.0087(11) 0.0029(11)

loop_
_atom_type_symbol
_atom_type_description
_atom_type_scat_dispersion_real
_atom_type_scat_dispersion_imag
_atom_type_scat_source
C C 0.0033 0.0016 'International Tables Vol C Tables 4.2.6.8 and 6.1.1.4'
H H 0.0000 0.0000 'International Tables Vol C Tables 4.2.6.8 and 6.1.1.4'
N N 0.0061 0.0033 'International Tables Vol C Tables 4.2.6.8 and 6.1.1.4'
Cl Cl 0.1484 0.1585 'International Tables Vol C Tables 4.2.6.8 and 6.1.1.4'
I I -0.4742 1.8119 'International Tables Vol C Tables 4.2.6.8 and 6.1.1.4'
O O 0.0106 0.0060 'International Tables Vol C Tables 4.2.6.8 and 6.1.1.4'

loop_
_geom_angle_atom_site_label_1
_geom_angle_atom_site_label_2
_geom_angle_atom_site_label_3
_geom_angle
_geom_angle_site_symmetry_3
C6 C5 C4 120.4(3) .
C6 C5 H5 119.8 .
C4 C5 H5 119.8 .
C5 C6 C1 119.7(3) .
C5 C6 H6 120.2 .
C1 C6 H6 120.2 .
C5 C4 C3 119.4(3) .
C5 C4 C7 120.6(3) .
C3 C4 C7 119.9(3) .
C2 C3 C4 120.5(3) .
C2 C3 H3 119.8 .
C4 C3 H3 119.8 .
C3 C2 C1 119.4(3) .
C3 C2 H2 120.3 .
C1 C2 H2 120.3 .
N1 C7 C4 112.8(2) .
N1 C7 H7A 109.0 .
C4 C7 H7A 109.0 .
N1 C7 H7B 109.0 .
C4 C7 H7B 109.0 .
H7A C7 H7B 107.8 .
N1 C12 C11 120.0 .
N1 C12 H12 120.0 .
C11 C12 H12 120.0 .
C8 N1 C12 120.0 .
C8 N1 C7 120.28(17) .
C12 N1 C7 119.57(17) .
N1 C8 C9 120.0 .
N1 C8 H8 120.0 .
C9 C8 H8 120.0 .
C10 C9 C8 120.0 .
C10 C9 H9 120.0 .
C8 C9 H9 120.0 .
C9 C10 C11 120.0 .
C9 C10 C10 120.2(2) 3_667
C11 C10 C10 119.7(2) 3_667
H1A O1 H1B 110(5) .
C10 C11 C12 120.0 .
C10 C11 H11 120.0 .
C12 C11 H11 120.0 .
C6 C1 C2 120.6(3) .
C6 C1 I1 119.8(2) .
C2 C1 I1 119.5(2) .

loop_
_geom_bond_atom_site_label_1
_geom_bond_atom_site_label_2
_geom_bond_distance
_geom_bond_site_symmetry_2
C5 C6 1.385(4) .
C5 C4 1.393(4) .
C5 H5 0.9300 .
C6 C1 1.389(4) .
C6 H6 0.9300 .
C4 C3 1.396(4) .
C4 C7 1.507(4) .
C3 C2 1.385(4) .
C3 H3 0.9300 .
C2 C1 1.393(4) .
C2 H2 0.9300 .
C7 N1 1.480(3) .
C7 H7A 0.9700 .
C7 H7B 0.9700 .
C12 N1 1.3900 .
C12 C11 1.3900 .
C12 H12 0.9300 .
N1 C8 1.3900 .
C8 C9 1.3900 .
C8 H8 0.9300 .
C9 C10 1.3900 .
C9 H9 0.9300 .
C10 C11 1.3900 .
C10 C10 1.494(3) 3_667
O1 H1A 0.80(6) .
O1 H1B 0.81(5) .
I1 C1 2.096(3) .
C11 H11 0.9300 .

loop_
_geom_torsion_atom_site_label_1
_geom_torsion_atom_site_label_2
_geom_torsion_atom_site_label_3
_geom_torsion_atom_site_label_4
_geom_torsion
_geom_torsion_site_symmetry_1
_geom_torsion_site_symmetry_4
C4 C5 C6 C1 -1.3(4) . .
C6 C5 C4 C3 1.9(4) . .
C6 C5 C4 C7 179.8(3) . .
C5 C4 C3 C2 -1.3(4) . .
C7 C4 C3 C2 -179.2(3) . .
C4 C3 C2 C1 0.1(4) . .
C5 C4 C7 N1 85.5(3) . .
C3 C4 C7 N1 -96.7(3) . .
C11 C12 N1 C8 0.0 . .
C11 C12 N1 C7 -175.6(2) . .
C4 C7 N1 C8 97.8(3) . .
C4 C7 N1 C12 -86.7(3) . .
C12 N1 C8 C9 0.0 . .
C7 N1 C8 C9 175.6(2) . .
N1 C8 C9 C10 0.0 . .
C8 C9 C10 C11 0.0 . .
C8 C9 C10 C10 -176.9(3) . 3_667
C9 C10 C11 C12 0.0 . .
C10 C10 C11 C12 177.0(3) 3_667 .
N1 C12 C11 C10 0.0 . .
C5 C6 C1 C2 0.1(4) . .
C5 C6 C1 I1 175.8(2) . .
C3 C2 C1 C6 0.5(4) . .
C3 C2 C1 I1 -175.3(2) . .
